data_7237083
loop_
_publ_author_name
'Kumar, Vijith'
'Leroy, C\'esar'
'Bryce, David L.'

_publ_section_title
;
 Halide ion recognition via chalcogen bonding in the solid state and in
 solution. Directionality and linearity
;
_journal_issue 41
_journal_name_full CrystEngComm
_journal_page_first 6406
_journal_paper_doi 10.1039/C8CE01365A
_journal_volume 20
_journal_year 2018
_chemical_formula_moiety 'C16 H36 N, 0.5(C10 H8 N2 Se2), I'
_chemical_formula_sum 'C21 H40 I N2 Se'
_chemical_formula_weight 526.41
_space_group_crystal_system monoclinic
_space_group_IT_number 14
_space_group_name_Hall '-P 2ybc'
_space_group_name_H-M_alt 'P 1 21/c 1'
_atom_sites_solution_hydrogens geom
_audit_creation_method SHELXL-2018/3
_audit_update_record
;
2018-08-08 deposited with the CCDC.
2018-09-12 downloaded from the CCDC.
;
_cell_angle_alpha 90
_cell_angle_beta 90.494(11)
_cell_angle_gamma 90
_cell_formula_units_Z 4
_cell_length_a 8.059(4)
_cell_length_b 14.506(6)
_cell_length_c 21.978(10)
_cell_measurement_reflns_used 3724
_cell_measurement_temperature 200
_cell_measurement_theta_max 24.999
_cell_measurement_theta_min 1.682
_cell_volume 2569(2)
_computing_cell_refinement 'APEX II (Bruker, 2009)'
_computing_data_collection 'APEX II (Bruker, 2009)'
_computing_data_reduction 'SAINT (Bruker)'
_computing_molecular_graphics 'Mercury (Macrae et al., 2008)'
_computing_publication_material 'CIFTAB (Sheldrick, 1997)'
_computing_structure_refinement 'SHELXL-2016/6 (Sheldrick, 2016)'
_computing_structure_solution 'SHELXT 2014/5 (Sheldrick, 2014)'
_diffrn_ambient_temperature 200(2)
_diffrn_measured_fraction_theta_full 1.000
_diffrn_measured_fraction_theta_max 1.000
_diffrn_measurement_device 'three-circle diffractometer'
_diffrn_measurement_device_type 'Bruker APEX-II CCD'
_diffrn_measurement_method '\w and \f scans'
_diffrn_radiation_type MoK\a
_diffrn_radiation_wavelength 0.71073
_diffrn_reflns_av_R_equivalents 0.1071
_diffrn_reflns_av_unetI/netI 0.0568
_diffrn_reflns_Laue_measured_fraction_full 1.000
_diffrn_reflns_Laue_measured_fraction_max 1.000
_diffrn_reflns_limit_h_max 10
_diffrn_reflns_limit_h_min -8
_diffrn_reflns_limit_k_max 18
_diffrn_reflns_limit_k_min -17
_diffrn_reflns_limit_l_max 28
_diffrn_reflns_limit_l_min -28
_diffrn_reflns_number 26625
_diffrn_reflns_point_group_measured_fraction_full 1.000
_diffrn_reflns_point_group_measured_fraction_max 1.000
_diffrn_reflns_theta_full 25.242
_diffrn_reflns_theta_max 26.998
_diffrn_reflns_theta_min 1.682
_exptl_absorpt_coefficient_mu 2.669
_exptl_absorpt_correction_T_max 0.706
_exptl_absorpt_correction_T_min 0.544
_exptl_absorpt_correction_type multi-scan
_exptl_absorpt_process_details
;
SADABS-2012/1 (Bruker,2012) was used for absorption correction.
wR2(int) was 0.0955 before and 0.0681 after correction.
The Ratio of minimum to maximum transmission is 0.9205.
The \l/2 correction factor is 0.0015.
;
_exptl_crystal_colour 'clear light colourless'
_exptl_crystal_colour_lustre clear
_exptl_crystal_colour_modifier light
_exptl_crystal_colour_primary colourless
_exptl_crystal_density_diffrn 1.361
_exptl_crystal_description plate
_exptl_crystal_F_000 1068
_exptl_crystal_size_max 0.260
_exptl_crystal_size_mid 0.200
_exptl_crystal_size_min 0.140
_refine_diff_density_max 0.579
_refine_diff_density_min -0.850
_refine_diff_density_rms 0.076
_refine_ls_extinction_coef 0.00051(19)
_refine_ls_extinction_expression Fc^*^=kFc[1+0.001xFc^2^\l^3^/sin(2\q)]^-1/4^
_refine_ls_extinction_method 'SHELXL-2018/3 (Sheldrick 2018)'
_refine_ls_goodness_of_fit_ref 0.945
_refine_ls_hydrogen_treatment constr
_refine_ls_matrix_type full
_refine_ls_number_parameters 231
_refine_ls_number_reflns 5612
_refine_ls_number_restraints 0
_refine_ls_restrained_S_all 0.945
_refine_ls_R_factor_all 0.0445
_refine_ls_R_factor_gt 0.0309
_refine_ls_shift/su_max 0.003
_refine_ls_shift/su_mean 0.000
_refine_ls_structure_factor_coef Fsqd
_refine_ls_weighting_details 'w=1/[\s^2^(Fo^2^)+(0.0348P)^2^] where P=(Fo^2^+2Fc^2^)/3'
_refine_ls_weighting_scheme calc
_refine_ls_wR_factor_gt 0.0745
_refine_ls_wR_factor_ref 0.0773
_reflns_Friedel_coverage 0.000
_reflns_number_gt 4291
_reflns_number_total 5612
_reflns_threshold_expression 'I > 2\s(I)'
_cod_data_source_file c8ce01365a2.cif
_cod_data_source_block shelx
_cod_original_sg_symbol_H-M 'P 21/c'
_cod_database_code 7237083
_shelx_shelxl_version_number 2018/3
_shelx_space_group_comment
;
The symmetry employed for this shelxl refinement is uniquely defined
by the following loop, which should always be used as a source of
symmetry information in preference to the above space-group names.
They are only intended as comments.
;
_shelx_estimated_absorpt_t_min 0.544
_shelx_estimated_absorpt_t_max 0.706

loop_
_space_group_symop_operation_xyz
'x, y, z'
'-x, y+1/2, -z+1/2'
'-x, -y, -z'
'x, -y-1/2, z-1/2'

loop_
_atom_site_label
_atom_site_type_symbol
_atom_site_fract_x
_atom_site_fract_y
_atom_site_fract_z
_atom_site_U_iso_or_equiv
_atom_site_adp_type
_atom_site_occupancy
_atom_site_site_symmetry_order
_atom_site_calc_flag
_atom_site_refinement_flags_posn
_atom_site_refinement_flags_adp
I1 I 0.79282(2) 0.92952(2) 0.74951(2) 0.04962(9) Uani 1 1 d . .
Se1 Se 1.34337(3) 1.13880(2) 0.39554(2) 0.04114(9) Uani 1 1 d . .
N1 N 1.4781(3) 1.1828(2) 0.52014(13) 0.0654(7) Uani 1 1 d . .
C4 C 1.1349(3) 1.00603(16) 0.46024(11) 0.0341(5) Uani 1 1 d . .
N2 N 0.3007(2) 0.71635(13) 0.32341(9) 0.0327(4) Uani 1 1 d . .
C10 C 1.4256(3) 1.1653(2) 0.47327(13) 0.0450(6) Uani 1 1 d . .
C9 C 1.2774(3) 1.01106(17) 0.41673(12) 0.0414(6) Uani 1 1 d . .
H9A H 1.246504 0.977922 0.378917 0.050 Uiso 1 1 calc R U
H9B H 1.374148 0.978984 0.434993 0.050 Uiso 1 1 calc R U
C6 C 0.9748(3) 1.02139(19) 0.43977(11) 0.0424(6) Uani 1 1 d . .
H6 H 0.955720 1.036210 0.398190 0.051 Uiso 1 1 calc R U
C5 C 1.1591(3) 0.98451(19) 0.52088(12) 0.0435(6) Uani 1 1 d . .
H5 H 1.268224 0.973628 0.535884 0.052 Uiso 1 1 calc R U
C18 C 0.3995(6) 0.3904(3) 0.4020(2) 0.0993(15) Uani 1 1 d . .
H18A H 0.393470 0.362693 0.361335 0.149 Uiso 1 1 calc R U
H18B H 0.289615 0.388530 0.420680 0.149 Uiso 1 1 calc R U
H18C H 0.478543 0.355778 0.427239 0.149 Uiso 1 1 calc R U
C17 C 0.4555(5) 0.4880(2) 0.39685(19) 0.0786(11) Uani 1 1 d . .
H17A H 0.565122 0.489221 0.376860 0.094 Uiso 1 1 calc R U
H17B H 0.469775 0.513801 0.438258 0.094 Uiso 1 1 calc R U
C16 C 0.3355(4) 0.54905(19) 0.36094(14) 0.0530(7) Uani 1 1 d . .
H16A H 0.317779 0.523244 0.319693 0.064 Uiso 1 1 calc R U
H16B H 0.227079 0.551422 0.381690 0.064 Uiso 1 1 calc R U
C15 C 0.4075(3) 0.64493(17) 0.35637(12) 0.0394(6) Uani 1 1 d . .
H15A H 0.515266 0.640706 0.335238 0.047 Uiso 1 1 calc R U
H15B H 0.430328 0.667644 0.398085 0.047 Uiso 1 1 calc R U
C11 C 0.3855(3) 0.80929(17) 0.33006(11) 0.0365(6) Uani 1 1 d . .
H11A H 0.397604 0.823202 0.373972 0.044 Uiso 1 1 calc R U
H11B H 0.312154 0.856982 0.312095 0.044 Uiso 1 1 calc R U
C12 C 0.5552(3) 0.8172(2) 0.30085(14) 0.0507(7) Uani 1 1 d . .
H12A H 0.629480 0.768972 0.317618 0.061 Uiso 1 1 calc R U
H12B H 0.544311 0.807023 0.256451 0.061 Uiso 1 1 calc R U
C13 C 0.6308(4) 0.9114(2) 0.31251(15) 0.0546(8) Uani 1 1 d . .
H13A H 0.559915 0.959214 0.293366 0.065 Uiso 1 1 calc R U
H13B H 0.634103 0.923223 0.356869 0.065 Uiso 1 1 calc R U
C14 C 0.8038(4) 0.9185(3) 0.28754(18) 0.0683(10) Uani 1 1 d . .
H14A H 0.803181 0.899437 0.244762 0.102 Uiso 1 1 calc R U
H14B H 0.878327 0.878270 0.310935 0.102 Uiso 1 1 calc R U
H14C H 0.842408 0.982391 0.290681 0.102 Uiso 1 1 calc R U
C26 C -0.1372(5) 0.6474(3) 0.44216(18) 0.0888(13) Uani 1 1 d . .
H26A H -0.148957 0.623759 0.400573 0.133 Uiso 1 1 calc R U
H26B H -0.246819 0.651516 0.460915 0.133 Uiso 1 1 calc R U
H26C H -0.066740 0.605527 0.466011 0.133 Uiso 1 1 calc R U
C25 C -0.0591(4) 0.7414(2) 0.44062(13) 0.0578(8) Uani 1 1 d . .
H25A H -0.062421 0.768212 0.482003 0.069 Uiso 1 1 calc R U
H25B H -0.125983 0.781521 0.413483 0.069 Uiso 1 1 calc R U
C24 C 0.1197(3) 0.7416(2) 0.41885(12) 0.0456(7) Uani 1 1 d . .
H24A H 0.170511 0.802420 0.427500 0.055 Uiso 1 1 calc R U
H24B H 0.183823 0.694204 0.441312 0.055 Uiso 1 1 calc R U
C23 C 0.1278(3) 0.72218(19) 0.35122(11) 0.0384(6) Uani 1 1 d . .
H23A H 0.065178 0.771114 0.329611 0.046 Uiso 1 1 calc R U
H23B H 0.069956 0.663161 0.343225 0.046 Uiso 1 1 calc R U
C19 C 0.2819(3) 0.6897(2) 0.25683(11) 0.0402(6) Uani 1 1 d . .
H19A H 0.393445 0.676668 0.240403 0.048 Uiso 1 1 calc R U
H19B H 0.216775 0.631963 0.254342 0.048 Uiso 1 1 calc R U
C20 C 0.1991(4) 0.7610(2) 0.21679(13) 0.0547(8) Uani 1 1 d . .
H20A H 0.084974 0.772070 0.231380 0.066 Uiso 1 1 calc R U
H20B H 0.261071 0.819809 0.219969 0.066 Uiso 1 1 calc R U
C21 C 0.1921(5) 0.7316(3) 0.15176(14) 0.0760(11) Uani 1 1 d . .
H21A H 0.129056 0.673166 0.149088 0.091 Uiso 1 1 calc R U
H21B H 0.306562 0.718827 0.138070 0.091 Uiso 1 1 calc R U
C22 C 0.1148(5) 0.7997(4) 0.10906(17) 0.1025(16) Uani 1 1 d . .
H22A H 0.130728 0.779076 0.067043 0.154 Uiso 1 1 calc R U
H22B H 0.167176 0.860051 0.114770 0.154 Uiso 1 1 calc R U
H22C H -0.004143 0.804467 0.117364 0.154 Uiso 1 1 calc R U

loop_
_atom_site_aniso_label
_atom_site_aniso_U_11
_atom_site_aniso_U_22
_atom_site_aniso_U_33
_atom_site_aniso_U_23
_atom_site_aniso_U_13
_atom_site_aniso_U_12
I1 0.03759(11) 0.06337(16) 0.04786(12) 0.01181(8) -0.00136(8) -0.00300(8)
Se1 0.04069(15) 0.04163(17) 0.04111(15) 0.00449(11) 0.00168(11) -0.00647(12)
N1 0.0641(17) 0.072(2) 0.0600(17) -0.0036(14) -0.0183(14) 0.0034(15)
C4 0.0411(13) 0.0235(13) 0.0378(13) 0.0008(10) 0.0029(11) -0.0003(11)
N2 0.0293(10) 0.0339(12) 0.0348(11) -0.0043(9) -0.0012(8) 0.0023(9)
C10 0.0369(13) 0.0458(17) 0.0524(17) 0.0011(13) -0.0032(13) 0.0016(12)
C9 0.0492(15) 0.0287(14) 0.0464(15) 0.0026(11) 0.0046(12) 0.0015(12)
C6 0.0469(14) 0.0499(18) 0.0302(13) 0.0064(11) -0.0043(11) 0.0013(13)
C5 0.0375(13) 0.0483(17) 0.0447(15) 0.0075(12) -0.0041(11) 0.0027(12)
C18 0.116(3) 0.061(3) 0.120(4) 0.032(2) 0.009(3) 0.005(3)
C17 0.071(2) 0.049(2) 0.116(3) 0.025(2) 0.011(2) 0.0054(18)
C16 0.0632(18) 0.0402(18) 0.0555(18) 0.0015(13) 0.0007(15) 0.0001(15)
C15 0.0356(13) 0.0381(15) 0.0446(15) 0.0022(11) -0.0004(11) 0.0066(11)
C11 0.0382(13) 0.0310(14) 0.0401(13) -0.0040(10) -0.0061(11) 0.0016(11)
C12 0.0425(14) 0.0454(18) 0.0642(19) -0.0003(14) 0.0057(14) -0.0038(13)
C13 0.0418(15) 0.0495(19) 0.072(2) 0.0082(15) -0.0060(15) -0.0030(13)
C14 0.0428(16) 0.077(3) 0.085(3) 0.0286(19) -0.0021(16) -0.0073(16)
C26 0.070(2) 0.123(4) 0.074(3) -0.018(2) 0.026(2) -0.032(2)
C25 0.0416(15) 0.091(3) 0.0409(16) -0.0037(15) 0.0072(13) 0.0110(16)
C24 0.0397(14) 0.0597(19) 0.0374(14) -0.0109(12) -0.0003(12) -0.0004(13)
C23 0.0299(12) 0.0476(16) 0.0378(13) -0.0028(11) -0.0017(10) 0.0047(11)
C19 0.0392(13) 0.0433(17) 0.0381(14) -0.0091(11) 0.0032(11) -0.0030(12)
C20 0.0626(18) 0.063(2) 0.0380(15) -0.0021(13) -0.0064(13) 0.0022(16)
C21 0.083(2) 0.104(3) 0.0416(17) -0.0086(18) -0.0061(17) -0.003(2)
C22 0.087(3) 0.168(5) 0.052(2) 0.025(2) -0.022(2) -0.019(3)

loop_
_atom_type_symbol
_atom_type_description
_atom_type_scat_dispersion_real
_atom_type_scat_dispersion_imag
_atom_type_scat_source
C C 0.0033 0.0016 'International Tables Vol C Tables 4.2.6.8 and 6.1.1.4'
H H 0.0000 0.0000 'International Tables Vol C Tables 4.2.6.8 and 6.1.1.4'
N N 0.0061 0.0033 'International Tables Vol C Tables 4.2.6.8 and 6.1.1.4'
Se Se -0.0929 2.2259 'International Tables Vol C Tables 4.2.6.8 and 6.1.1.4'
I I -0.4742 1.8119 'International Tables Vol C Tables 4.2.6.8 and 6.1.1.4'

loop_
_geom_angle_atom_site_label_1
_geom_angle_atom_site_label_2
_geom_angle_atom_site_label_3
_geom_angle
_geom_angle_site_symmetry_1
_geom_angle_site_symmetry_3
C10 Se1 C9 94.09(12) . .
C5 C4 C6 118.3(2) . .
C5 C4 C9 121.6(2) . .
C6 C4 C9 120.1(2) . .
C11 N2 C19 111.06(19) . .
C11 N2 C15 107.78(18) . .
C19 N2 C15 109.61(19) . .
C11 N2 C23 108.89(18) . .
C19 N2 C23 108.39(18) . .
C15 N2 C23 111.13(19) . .
N1 C10 Se1 178.5(3) . .
C4 C9 Se1 113.73(17) . .
C4 C9 H9A 108.8 . .
Se1 C9 H9A 108.8 . .
C4 C9 H9B 108.8 . .
Se1 C9 H9B 108.8 . .
H9A C9 H9B 107.7 . .
C4 C6 C5 121.0(2) . 3_776
C4 C6 H6 119.5 . .
C5 C6 H6 119.5 3_776 .
C4 C5 C6 120.7(2) . 3_776
C4 C5 H5 119.7 . .
C6 C5 H5 119.7 3_776 .
C17 C18 H18A 109.5 . .
C17 C18 H18B 109.5 . .
H18A C18 H18B 109.5 . .
C17 C18 H18C 109.5 . .
H18A C18 H18C 109.5 . .
H18B C18 H18C 109.5 . .
C18 C17 C16 113.5(3) . .
C18 C17 H17A 108.9 . .
C16 C17 H17A 108.9 . .
C18 C17 H17B 108.9 . .
C16 C17 H17B 108.9 . .
H17A C17 H17B 107.7 . .
C15 C16 C17 109.1(3) . .
C15 C16 H16A 109.9 . .
C17 C16 H16A 109.9 . .
C15 C16 H16B 109.9 . .
C17 C16 H16B 109.9 . .
H16A C16 H16B 108.3 . .
C16 C15 N2 116.2(2) . .
C16 C15 H15A 108.2 . .
N2 C15 H15A 108.2 . .
C16 C15 H15B 108.2 . .
N2 C15 H15B 108.2 . .
H15A C15 H15B 107.4 . .
N2 C11 C12 115.6(2) . .
N2 C11 H11A 108.4 . .
C12 C11 H11A 108.4 . .
N2 C11 H11B 108.4 . .
C12 C11 H11B 108.4 . .
H11A C11 H11B 107.4 . .
C13 C12 C11 111.0(2) . .
C13 C12 H12A 109.4 . .
C11 C12 H12A 109.4 . .
C13 C12 H12B 109.4 . .
C11 C12 H12B 109.4 . .
H12A C12 H12B 108.0 . .
C14 C13 C12 111.8(3) . .
C14 C13 H13A 109.3 . .
C12 C13 H13A 109.3 . .
C14 C13 H13B 109.3 . .
C12 C13 H13B 109.3 . .
H13A C13 H13B 107.9 . .
C13 C14 H14A 109.5 . .
C13 C14 H14B 109.5 . .
H14A C14 H14B 109.5 . .
C13 C14 H14C 109.5 . .
H14A C14 H14C 109.5 . .
H14B C14 H14C 109.5 . .
C25 C26 H26A 109.5 . .
C25 C26 H26B 109.5 . .
H26A C26 H26B 109.5 . .
C25 C26 H26C 109.5 . .
H26A C26 H26C 109.5 . .
H26B C26 H26C 109.5 . .
C26 C25 C24 114.0(3) . .
C26 C25 H25A 108.7 . .
C24 C25 H25A 108.7 . .
C26 C25 H25B 108.7 . .
C24 C25 H25B 108.7 . .
H25A C25 H25B 107.6 . .
C23 C24 C25 110.9(2) . .
C23 C24 H24A 109.5 . .
C25 C24 H24A 109.5 . .
C23 C24 H24B 109.5 . .
C25 C24 H24B 109.5 . .
H24A C24 H24B 108.0 . .
C24 C23 N2 116.7(2) . .
C24 C23 H23A 108.1 . .
N2 C23 H23A 108.1 . .
C24 C23 H23B 108.1 . .
N2 C23 H23B 108.1 . .
H23A C23 H23B 107.3 . .
C20 C19 N2 115.3(2) . .
C20 C19 H19A 108.5 . .
N2 C19 H19A 108.5 . .
C20 C19 H19B 108.5 . .
N2 C19 H19B 108.5 . .
H19A C19 H19B 107.5 . .
C21 C20 C19 112.0(3) . .
C21 C20 H20A 109.2 . .
C19 C20 H20A 109.2 . .
C21 C20 H20B 109.2 . .
C19 C20 H20B 109.2 . .
H20A C20 H20B 107.9 . .
C20 C21 C22 115.1(3) . .
C20 C21 H21A 108.5 . .
C22 C21 H21A 108.5 . .
C20 C21 H21B 108.5 . .
C22 C21 H21B 108.5 . .
H21A C21 H21B 107.5 . .
C21 C22 H22A 109.5 . .
C21 C22 H22B 109.5 . .
H22A C22 H22B 109.5 . .
C21 C22 H22C 109.5 . .
H22A C22 H22C 109.5 . .
H22B C22 H22C 109.5 . .

loop_
_geom_bond_atom_site_label_1
_geom_bond_atom_site_label_2
_geom_bond_distance
_geom_bond_site_symmetry_2
Se1 C10 1.867(3) .
Se1 C9 1.984(3) .
N1 C10 1.139(4) .
C4 C5 1.381(3) .
C4 C6 1.381(4) .
C4 C9 1.502(4) .
N2 C11 1.518(3) .
N2 C19 1.520(3) .
N2 C15 1.526(3) .
N2 C23 1.528(3) .
C9 H9A 0.9900 .
C9 H9B 0.9900 .
C6 C5 1.391(4) 3_776
C6 H6 0.9500 .
C5 H5 0.9500 .
C18 C17 1.490(5) .
C18 H18A 0.9800 .
C18 H18B 0.9800 .
C18 H18C 0.9800 .
C17 C16 1.527(4) .
C17 H17A 0.9900 .
C17 H17B 0.9900 .
C16 C15 1.511(4) .
C16 H16A 0.9900 .
C16 H16B 0.9900 .
C15 H15A 0.9900 .
C15 H15B 0.9900 .
C11 C12 1.520(4) .
C11 H11A 0.9900 .
C11 H11B 0.9900 .
C12 C13 1.517(4) .
C12 H12A 0.9900 .
C12 H12B 0.9900 .
C13 C14 1.506(4) .
C13 H13A 0.9900 .
C13 H13B 0.9900 .
C14 H14A 0.9800 .
C14 H14B 0.9800 .
C14 H14C 0.9800 .
C26 C25 1.502(5) .
C26 H26A 0.9800 .
C26 H26B 0.9800 .
C26 H26C 0.9800 .
C25 C24 1.522(4) .
C25 H25A 0.9900 .
C25 H25B 0.9900 .
C24 C23 1.515(3) .
C24 H24A 0.9900 .
C24 H24B 0.9900 .
C23 H23A 0.9900 .
C23 H23B 0.9900 .
C19 C20 1.510(4) .
C19 H19A 0.9900 .
C19 H19B 0.9900 .
C20 C21 1.492(4) .
C20 H20A 0.9900 .
C20 H20B 0.9900 .
C21 C22 1.495(5) .
C21 H21A 0.9900 .
C21 H21B 0.9900 .
C22 H22A 0.9800 .
C22 H22B 0.9800 .
C22 H22C 0.9800 .

loop_
_geom_hbond_atom_site_label_D
_geom_hbond_atom_site_label_H
_geom_hbond_atom_site_label_A
_geom_hbond_distance_DH
_geom_hbond_distance_HA
_geom_hbond_distance_DA
_geom_hbond_angle_DHA
_geom_hbond_site_symmetry_A
_geom_hbond_publ_flag
C9 H9A I1 0.99 3.14 3.792(3) 124.7 3_776 yes
C15 H15A I1 0.99 3.11 4.056(3) 160.6 4_575 yes
C11 H11A N1 0.99 2.53 3.464(4) 157.8 3_776 yes
C23 H23B I1 0.99 3.31 4.126(3) 140.9 4_475 yes
C9 H9A I1 0.99 3.14 3.792(3) 124.7 3_776 yes
C15 H15A I1 0.99 3.11 4.056(3) 160.6 4_575 yes
C11 H11A N1 0.99 2.53 3.464(4) 157.8 3_776 yes
C23 H23B I1 0.99 3.31 4.126(3) 140.9 4_475 yes

loop_
_geom_torsion_atom_site_label_1
_geom_torsion_atom_site_label_2
_geom_torsion_atom_site_label_3
_geom_torsion_atom_site_label_4
_geom_torsion
_geom_torsion_site_symmetry_4
C5 C4 C9 Se1 -104.2(2) .
C6 C4 C9 Se1 77.0(3) .
C5 C4 C6 C5 0.1(4) 3_776
C9 C4 C6 C5 178.9(2) 3_776
C6 C4 C5 C6 -0.1(4) 3_776
C9 C4 C5 C6 -178.9(2) 3_776
C18 C17 C16 C15 -177.7(3) .
C17 C16 C15 N2 -178.1(3) .
C11 N2 C15 C16 173.7(2) .
C19 N2 C15 C16 -65.3(3) .
C23 N2 C15 C16 54.5(3) .
C19 N2 C11 C12 -56.8(3) .
C15 N2 C11 C12 63.3(3) .
C23 N2 C11 C12 -176.1(2) .
N2 C11 C12 C13 -177.7(2) .
C11 C12 C13 C14 176.2(3) .
C26 C25 C24 C23 71.5(4) .
C25 C24 C23 N2 -177.5(2) .
C11 N2 C23 C24 -63.1(3) .
C19 N2 C23 C24 176.0(2) .
C15 N2 C23 C24 55.5(3) .
C11 N2 C19 C20 -52.9(3) .
C15 N2 C19 C20 -171.8(2) .
C23 N2 C19 C20 66.7(3) .
N2 C19 C20 C21 177.5(3) .
C19 C20 C21 C22 -178.8(3) .
